data_7251176
loop_
_publ_author_name
'Gasol-Cardona, Julia'
'Ward, Martin R.'
'Comboni, Davide'
'Hanfland, Micheal'
'Scatena, Rebecca'
'Warren, Mark R.'
'Maloney, Andrew G. P.'
'Oswald, Iain D. H.'

_publ_section_title
;
 Pressure-induced phase behaviour and compressibility of the racemic and
 chiral solid forms, ofloxacin and levofloxacin
;
_journal_issue 47
_journal_name_full CrystEngComm
_journal_page_first 7662
_journal_page_last 7676
_journal_paper_doi 10.1039/D5CE00855G
_journal_volume 27
_journal_year 2025
_chemical_formula_moiety 'C18 H20 F N3 O4, 0.25(H4 O2)'
_chemical_formula_sum 'C18 H21 F N3 O4.5'
_chemical_formula_weight 370.38
_chemical_name_systematic 'Levofloxacin hydrate'
_space_group_crystal_system monoclinic
_space_group_IT_number 5
_space_group_name_Hall 'C 2y'
_space_group_name_H-M_alt 'C 1 2 1'
_atom_sites_solution_hydrogens mixed
_audit_creation_method SHELXL-2019/3
_audit_update_record
;
2025-08-19 deposited with the CCDC.	2025-10-29 downloaded from the CCDC.
;
_cell_angle_alpha 90
_cell_angle_beta 113.823(9)
_cell_angle_gamma 90
_cell_formula_units_Z 8
_cell_length_a 27.562(3)
_cell_length_b 6.1945(7)
_cell_length_c 17.830(4)
_cell_measurement_pressure 4.05
_cell_measurement_reflns_used 13522
_cell_measurement_temperature 298(2)
_cell_measurement_theta_max 24.845
_cell_measurement_theta_min 1.593
_cell_volume 2784.8(8)
_computing_cell_refinement 'SAINT V8.40B (?, 2016)'
_computing_data_reduction 'SAINT V8.40B (?, 2016)'
_computing_molecular_graphics 'Olex2 1.5 (Dolomanov et al., 2009)'
_computing_publication_material 'Olex2 1.5 (Dolomanov et al., 2009)'
_computing_structure_refinement 'XL  (Sheldrick, 2008)'
_diffrn_ambient_temperature 298(2)
_diffrn_measured_fraction_theta_full 0.620
_diffrn_measured_fraction_theta_max 0.620
_diffrn_measurement_device_type 'Bruker D8 Photon III'
_diffrn_radiation_type MoK\a
_diffrn_radiation_wavelength 0.71073
_diffrn_reflns_av_R_equivalents 0.0885
_diffrn_reflns_av_unetI/netI 0.0872
_diffrn_reflns_Laue_measured_fraction_full 0.620
_diffrn_reflns_Laue_measured_fraction_max 0.620
_diffrn_reflns_limit_h_max 32
_diffrn_reflns_limit_h_min -32
_diffrn_reflns_limit_k_max 7
_diffrn_reflns_limit_k_min -7
_diffrn_reflns_limit_l_max 11
_diffrn_reflns_limit_l_min -12
_diffrn_reflns_number 13522
_diffrn_reflns_point_group_measured_fraction_full 0.605
_diffrn_reflns_point_group_measured_fraction_max 0.605
_diffrn_reflns_theta_full 24.845
_diffrn_reflns_theta_max 24.845
_diffrn_reflns_theta_min 1.593
_exptl_absorpt_coefficient_mu 0.137
_exptl_crystal_colour 'clear colourless'
_exptl_crystal_density_diffrn 1.767
_exptl_crystal_description plate
_exptl_crystal_F_000 1560
_exptl_crystal_recrystallization_method 'Re-crystallisation from solvent: acetonitrile'
_exptl_crystal_size_max 0.18
_exptl_crystal_size_mid 0.09
_exptl_crystal_size_min 0.02
_refine_diff_density_max 0.494
_refine_diff_density_min -0.619
_refine_diff_density_rms 0.111
_refine_ls_abs_structure_details
;
 Flack x determined using 637 quotients [(I+)-(I-)]/[(I+)+(I-)]
 (Parsons, Flack and Wagner, Acta Cryst. B69 (2013) 249-259).
;
_refine_ls_abs_structure_Flack -1.8(10)
_refine_ls_extinction_method none
_refine_ls_goodness_of_fit_ref 1.204
_refine_ls_hydrogen_treatment constr
_refine_ls_matrix_type full
_refine_ls_number_parameters 225
_refine_ls_number_reflns 2926
_refine_ls_number_restraints 123
_refine_ls_restrained_S_all 2.914
_refine_ls_R_factor_all 0.1501
_refine_ls_R_factor_gt 0.1074
_refine_ls_shift/su_max 0.395
_refine_ls_shift/su_mean 0.017
_refine_ls_structure_factor_coef Fsqd
_refine_ls_weighting_details 'w=1/[\s^2^(Fo^2^)+(0.2000P)^2^] where P=(Fo^2^+2Fc^2^)/3'
_refine_ls_weighting_scheme calc
_refine_ls_wR_factor_gt 0.2935
_refine_ls_wR_factor_ref 0.3265
_reflns_Friedel_coverage 0.770
_reflns_Friedel_fraction_full 0.586
_reflns_Friedel_fraction_max 0.586
_reflns_number_gt 1973
_reflns_number_total 2926
_reflns_threshold_expression 'I > 2\s(I)'
_cod_data_source_file d5ce00855g2.cif
_cod_data_source_block LH_PE_4p05
_cod_depositor_comments 'Adding full bibliography for 7251165--7251187.cif.'
_cod_original_cell_volume 2784.7(8)
_cod_original_sg_symbol_H-M 'C 2'
_cod_original_formula_sum 'C18 H21 F N3 O4.50'
_cod_database_code 7251176
_shelx_shelxl_version_number 2019/3
_shelx_space_group_comment
;
The symmetry employed for this shelxl refinement is uniquely defined
by the following loop, which should always be used as a source of
symmetry information in preference to the above space-group names.
They are only intended as comments.
;
_shelx_estimated_absorpt_t_min 0.976
_shelx_estimated_absorpt_t_max 0.997

loop_
_space_group_symop_operation_xyz
'x, y, z'
'-x, y, -z'
'x+1/2, y+1/2, z'
'-x+1/2, y+1/2, -z'

loop_
_atom_site_label
_atom_site_type_symbol
_atom_site_fract_x
_atom_site_fract_y
_atom_site_fract_z
_atom_site_U_iso_or_equiv
_atom_site_adp_type
_atom_site_occupancy
_atom_site_site_symmetry_order
_atom_site_calc_flag
_atom_site_refinement_flags_posn
_atom_site_refinement_flags_adp
_atom_site_refinement_flags_occupancy
_atom_site_disorder_assembly
_atom_site_disorder_group
F1 F 0.2096(2) 0.4360(11) 0.7240(7) 0.0345(19) Uiso 1 1 d D U . . .
O1 O 0.3227(3) 0.4562(15) 1.2354(9) 0.040(3) Uiso 1 1 d D U . . .
O2 O 0.3782(3) 0.4482(15) 1.1726(8) 0.034(2) Uiso 1 1 d D U . . .
H2 H 0.375764 0.459117 1.125432 0.050 Uiso 1 1 calc R U . . .
O3 O 0.3391(3) 0.4677(13) 1.0172(8) 0.029(2) Uiso 1 1 d D U . . .
O4 O 0.1011(3) 0.4267(14) 0.8693(7) 0.032(2) Uiso 1 1 d D U . . .
N1 N 0.1914(3) 0.4507(15) 1.0180(8) 0.024(2) Uiso 1 1 d D U . . .
N2 N 0.1099(3) 0.4490(15) 0.7182(7) 0.026(2) Uiso 1 1 d D U . . .
N3 N 0.0105(3) 0.6391(14) 0.6216(8) 0.025(2) Uiso 1 1 d D U . . .
C1 C 0.2348(4) 0.4521(19) 1.0878(9) 0.029(3) Uiso 1 1 d D U . . .
H1 H 0.230547 0.448083 1.136976 0.035 Uiso 1 1 calc R U . . .
C2 C 0.2858(4) 0.459(2) 1.0912(8) 0.027(3) Uiso 1 1 d D U . . .
C3 C 0.2936(3) 0.4594(17) 1.0172(8) 0.017(3) Uiso 1 1 d D U . . .
C4 C 0.2498(4) 0.4521(19) 0.8653(9) 0.028(3) Uiso 1 1 d D U . . .
H4 H 0.282846 0.452746 0.862750 0.033 Uiso 1 1 calc R U . . .
C5 C 0.2051(3) 0.4473(18) 0.7956(8) 0.022(3) Uiso 1 1 d D U . . .
C6 C 0.1535(3) 0.4470(18) 0.7938(8) 0.018(3) Uiso 1 1 d D U . . .
C7 C 0.1506(3) 0.4422(18) 0.8692(8) 0.018(3) Uiso 1 1 d D U . . .
C8 C 0.1957(3) 0.4479(18) 0.9438(8) 0.020(3) Uiso 1 1 d D U . . .
C9 C 0.2460(3) 0.4561(18) 0.9415(9) 0.021(3) Uiso 1 1 d D U . . .
C10 C 0.3295(3) 0.4565(19) 1.1729(9) 0.025(3) Uiso 1 1 d D U . . .
C11 C 0.0979(4) 0.524(2) 0.9391(8) 0.033(3) Uiso 1 1 d D U . . .
H11A H 0.062596 0.501685 0.937263 0.040 Uiso 1 1 calc R U . . .
H11B H 0.103398 0.678293 0.937474 0.040 Uiso 1 1 calc R U . . .
C12 C 0.1380(3) 0.434(2) 1.0182(8) 0.030(3) Uiso 1 1 d D U . . .
H12 H 0.129869 0.282622 1.023410 0.036 Uiso 1 1 calc R U . . .
C13 C 0.1335(5) 0.563(2) 1.0871(10) 0.036(3) Uiso 1 1 d D U . . .
H13A H 0.152039 0.490017 1.138164 0.053 Uiso 1 1 calc R U . . .
H13B H 0.096781 0.578272 1.077497 0.053 Uiso 1 1 calc R U . . .
H13C H 0.148756 0.703792 1.089283 0.053 Uiso 1 1 calc R U . . .
C14 C 0.0602(3) 0.3418(18) 0.7055(12) 0.029(3) Uiso 1 1 d D U . . .
H14A H 0.064878 0.254511 0.753083 0.035 Uiso 1 1 calc R U . . .
H14B H 0.050121 0.247048 0.658325 0.035 Uiso 1 1 calc R U . . .
C15 C 0.0173(4) 0.5051(19) 0.6918(9) 0.032(3) Uiso 1 1 d D U . . .
H15A H -0.015746 0.431624 0.682448 0.038 Uiso 1 1 calc R U . . .
H15B H 0.026468 0.594847 0.740171 0.038 Uiso 1 1 calc R U . . .
C16 C 0.0598(4) 0.7554(18) 0.6371(12) 0.030(3) Uiso 1 1 d D U . . .
H16A H 0.067830 0.849858 0.683986 0.036 Uiso 1 1 calc R U . . .
H16B H 0.055312 0.844127 0.589942 0.036 Uiso 1 1 calc R U . . .
C17 C 0.1050(4) 0.6011(19) 0.6535(10) 0.035(3) Uiso 1 1 d D U . . .
H17A H 0.099444 0.522197 0.603645 0.042 Uiso 1 1 calc R U . . .
H17B H 0.137779 0.682032 0.669076 0.042 Uiso 1 1 calc R U . . .
C18 C -0.0322(4) 0.7960(19) 0.6043(14) 0.036(3) Uiso 1 1 d D U . . .
H18A H -0.063412 0.723875 0.602821 0.055 Uiso 1 1 calc R U . . .
H18B H -0.039745 0.863103 0.552245 0.055 Uiso 1 1 calc R U . . .
H18C H -0.021549 0.904081 0.646468 0.055 Uiso 1 1 calc R U . . .
F2 F 0.2848(2) 0.7408(11) 0.7659(7) 0.035(2) Uiso 1 1 d D U . . .
O5 O 0.1856(4) 0.7144(15) 0.2586(9) 0.046(3) Uiso 1 1 d D U . . .
O6 O 0.1283(3) 0.7304(15) 0.3188(8) 0.035(2) Uiso 1 1 d D U . . .
H6 H 0.130960 0.730858 0.366357 0.053 Uiso 1 1 calc R U . . .
O7 O 0.1606(3) 0.6836(13) 0.4701(8) 0.027(2) Uiso 1 1 d D U . . .
O8 O 0.3988(3) 0.7174(14) 0.6282(9) 0.037(3) Uiso 1 1 d D U . . .
N4 N 0.3112(3) 0.6659(15) 0.4794(8) 0.026(3) Uiso 1 1 d D U . . .
N5 N 0.3845(3) 0.7357(17) 0.7738(8) 0.033(3) Uiso 1 1 d D U . . .
N6 N 0.4857(3) 0.5830(15) 0.8819(8) 0.031(3) Uiso 1 1 d D U . . .
C19 C 0.2697(4) 0.6720(18) 0.4072(9) 0.028(3) Uiso 1 1 d D U . . .
H19 H 0.275278 0.661334 0.359285 0.034 Uiso 1 1 calc R U . . .
C20 C 0.2188(3) 0.6938(18) 0.4020(8) 0.023(3) Uiso 1 1 d D U . . .
C21 C 0.2072(3) 0.6827(18) 0.4724(8) 0.023(3) Uiso 1 1 d D U . . .
C22 C 0.2463(4) 0.7002(18) 0.6243(9) 0.024(3) Uiso 1 1 d D U . . .
H22 H 0.212784 0.696589 0.625003 0.028 Uiso 1 1 calc R U . . .
C23 C 0.2901(4) 0.7174(18) 0.6943(8) 0.024(3) Uiso 1 1 d D U . . .
C24 C 0.3427(4) 0.7197(19) 0.6994(8) 0.026(3) Uiso 1 1 d D U . . .
C25 C 0.3487(3) 0.7095(18) 0.6250(8) 0.024(3) Uiso 1 1 d D U . . .
C26 C 0.3041(4) 0.6934(18) 0.5516(8) 0.025(3) Uiso 1 1 d D U . . .
C27 C 0.2525(3) 0.6881(17) 0.5512(9) 0.023(3) Uiso 1 1 d D U . . .
C28 C 0.1759(4) 0.716(2) 0.3182(9) 0.030(3) Uiso 1 1 d D U . . .
C29 C 0.4026(4) 0.757(2) 0.5513(9) 0.035(3) Uiso 1 1 d D U . . .
H29A H 0.438633 0.731491 0.556955 0.042 Uiso 1 1 calc R U . . .
H29B H 0.393569 0.906025 0.535006 0.042 Uiso 1 1 calc R U . . .
C30 C 0.3652(4) 0.609(2) 0.4874(10) 0.032(3) Uiso 1 1 d D U . . .
H30 H 0.372772 0.459844 0.507201 0.039 Uiso 1 1 calc R U . . .
C31 C 0.3722(5) 0.627(3) 0.4085(12) 0.050(4) Uiso 1 1 d D U . . .
H31A H 0.348611 0.528163 0.369052 0.076 Uiso 1 1 calc R U . . .
H31B H 0.408146 0.592902 0.417930 0.076 Uiso 1 1 calc R U . . .
H31C H 0.364198 0.771763 0.387848 0.076 Uiso 1 1 calc R U . . .
C32 C 0.4333(3) 0.8572(17) 0.7917(11) 0.027(3) Uiso 1 1 d D U . . .
H32A H 0.439449 0.952019 0.837962 0.032 Uiso 1 1 calc R U . . .
H32B H 0.429098 0.946444 0.744800 0.032 Uiso 1 1 calc R U . . .
C33 C 0.4806(4) 0.7127(18) 0.8111(9) 0.030(3) Uiso 1 1 d D U . . .
H33A H 0.475646 0.620175 0.764652 0.036 Uiso 1 1 calc R U . . .
H33B H 0.512333 0.798386 0.823254 0.036 Uiso 1 1 calc R U . . .
C34 C 0.4387(4) 0.4511(19) 0.8619(12) 0.034(3) Uiso 1 1 d D U . . .
H34A H 0.442645 0.361152 0.908541 0.041 Uiso 1 1 calc R U . . .
H34B H 0.434695 0.357102 0.816274 0.041 Uiso 1 1 calc R U . . .
C35 C 0.3900(4) 0.5883(18) 0.8396(10) 0.029(3) Uiso 1 1 d D U . . .
H35A H 0.358931 0.496202 0.822851 0.035 Uiso 1 1 calc R U . . .
H35B H 0.392099 0.669814 0.887274 0.035 Uiso 1 1 calc R U . . .
C36 C 0.5328(4) 0.447(2) 0.9055(16) 0.045(4) Uiso 1 1 d D U . . .
H36A H 0.532115 0.370531 0.858316 0.067 Uiso 1 1 calc R U . . .
H36B H 0.533307 0.346034 0.946556 0.067 Uiso 1 1 calc R U . . .
H36C H 0.563952 0.536172 0.927104 0.067 Uiso 1 1 calc R U . . .
O9 O 0.000000 0.335(2) 0.500000 0.044(4) Uiso 1 2 d DGS . P . .
H9A H 0.000803 0.430183 0.469994 0.065 Uiso 0.5 1 d DG U P . .
H9B H 0.006781 0.228220 0.479917 0.065 Uiso 0.5 1 d DG U P . .
O10 O 0.000000 0.400(2) 1.000000 0.040(4) Uiso 1 2 d DGS . P . .
H10A H 0.003709 0.448345 0.961501 0.061 Uiso 0.5 1 d DG U P . .
H10B H -0.025597 0.325320 0.979028 0.061 Uiso 0.5 1 d DG U P . .

loop_
_atom_type_symbol
_atom_type_description
_atom_type_scat_dispersion_real
_atom_type_scat_dispersion_imag
_atom_type_scat_source
C C 0.0033 0.0016 'International Tables Vol C Tables 4.2.6.8 and 6.1.1.4'
H H 0.0000 0.0000 'International Tables Vol C Tables 4.2.6.8 and 6.1.1.4'
F F 0.0171 0.0103 'International Tables Vol C Tables 4.2.6.8 and 6.1.1.4'
N N 0.0061 0.0033 'International Tables Vol C Tables 4.2.6.8 and 6.1.1.4'
O O 0.0106 0.0060 'International Tables Vol C Tables 4.2.6.8 and 6.1.1.4'

loop_
_geom_angle_atom_site_label_1
_geom_angle_atom_site_label_2
_geom_angle_atom_site_label_3
_geom_angle
_geom_angle_site_symmetry_1
_geom_angle_site_symmetry_3
_geom_angle_publ_flag
C10 O2 H2 109.5 . . ?
C7 O4 C11 112.8(9) . . ?
C1 N1 C8 120.4(9) . . ?
C1 N1 C12 121.2(11) . . ?
C8 N1 C12 118.3(9) . . ?
C6 N2 C14 122.4(11) . . ?
C6 N2 C17 122.6(9) . . ?
C14 N2 C17 113.1(9) . . ?
C15 N3 C18 112.0(12) . . ?
C15 N3 C16 109.5(10) . . ?
C18 N3 C16 108.7(8) . . ?
N1 C1 C2 123.6(13) . . ?
N1 C1 H1 118.2 . . ?
C2 C1 H1 118.2 . . ?
C1 C2 C3 119.5(10) . . ?
C1 C2 C10 117.0(11) . . ?
C3 C2 C10 123.4(9) . . ?
O3 C3 C2 121.8(10) . . ?
O3 C3 C9 121.8(12) . . ?
C2 C3 C9 116.4(9) . . ?
C5 C4 C9 119.6(11) . . ?
C5 C4 H4 120.2 . . ?
C9 C4 H4 120.2 . . ?
F1 C5 C4 118.6(10) . . ?
F1 C5 C6 117.5(9) . . ?
C4 C5 C6 123.9(12) . . ?
C7 C6 N2 125.1(9) . . ?
C7 C6 C5 115.7(9) . . ?
N2 C6 C5 119.3(11) . . ?
O4 C7 C6 116.9(9) . . ?
O4 C7 C8 120.1(11) . . ?
C6 C7 C8 122.9(9) . . ?
N1 C8 C9 119.7(9) . . ?
N1 C8 C7 121.5(9) . . ?
C9 C8 C7 118.7(11) . . ?
C8 C9 C4 119.1(10) . . ?
C8 C9 C3 120.3(11) . . ?
C4 C9 C3 120.5(9) . . ?
O1 C10 O2 122.1(11) . . ?
O1 C10 C2 123.2(10) . . ?
O2 C10 C2 114.6(11) . . ?
O4 C11 C12 112.6(10) . . ?
O4 C11 H11A 109.1 . . ?
C12 C11 H11A 109.1 . . ?
O4 C11 H11B 109.1 . . ?
C12 C11 H11B 109.1 . . ?
H11A C11 H11B 107.8 . . ?
N1 C12 C11 109.2(10) . . ?
N1 C12 C13 112.0(10) . . ?
C11 C12 C13 107.2(10) . . ?
N1 C12 H12 109.4 . . ?
C11 C12 H12 109.4 . . ?
C13 C12 H12 109.4 . . ?
C12 C13 H13A 109.5 . . ?
C12 C13 H13B 109.5 . . ?
H13A C13 H13B 109.5 . . ?
C12 C13 H13C 109.5 . . ?
H13A C13 H13C 109.5 . . ?
H13B C13 H13C 109.5 . . ?
N2 C14 C15 110.4(9) . . ?
N2 C14 H14A 109.5 . . ?
C15 C14 H14A 109.5 . . ?
N2 C14 H14B 109.6 . . ?
C15 C14 H14B 109.6 . . ?
H14A C14 H14B 108.1 . . ?
N3 C15 C14 110.2(12) . . ?
N3 C15 H15A 109.6 . . ?
C14 C15 H15A 109.6 . . ?
N3 C15 H15B 109.6 . . ?
C14 C15 H15B 109.7 . . ?
H15A C15 H15B 108.1 . . ?
N3 C16 C17 111.0(9) . . ?
N3 C16 H16A 109.4 . . ?
C17 C16 H16A 109.4 . . ?
N3 C16 H16B 109.4 . . ?
C17 C16 H16B 109.4 . . ?
H16A C16 H16B 108.0 . . ?
N2 C17 C16 111.6(11) . . ?
N2 C17 H17A 109.3 . . ?
C16 C17 H17A 109.3 . . ?
N2 C17 H17B 109.3 . . ?
C16 C17 H17B 109.3 . . ?
H17A C17 H17B 108.0 . . ?
N3 C18 H18A 109.5 . . ?
N3 C18 H18B 109.4 . . ?
H18A C18 H18B 109.5 . . ?
N3 C18 H18C 109.5 . . ?
H18A C18 H18C 109.5 . . ?
H18B C18 H18C 109.5 . . ?
C28 O6 H6 109.5 . . ?
C25 O8 C29 115.5(10) . . ?
C19 N4 C26 120.3(10) . . ?
C19 N4 C30 122.5(12) . . ?
C26 N4 C30 116.9(10) . . ?
C24 N5 C35 121.0(10) . . ?
C24 N5 C32 126.2(11) . . ?
C35 N5 C32 111.3(10) . . ?
C34 N6 C33 109.5(11) . . ?
C34 N6 C36 110.5(9) . . ?
C33 N6 C36 109.3(13) . . ?
N4 C19 C20 121.5(13) . . ?
N4 C19 H19 119.3 . . ?
C20 C19 H19 119.3 . . ?
C19 C20 C21 121.7(10) . . ?
C19 C20 C28 116.8(11) . . ?
C21 C20 C28 121.4(9) . . ?
O7 C21 C20 124.0(10) . . ?
O7 C21 C27 119.7(11) . . ?
C20 C21 C27 116.1(9) . . ?
C23 C22 C27 118.2(11) . . ?
C23 C22 H22 120.9 . . ?
C27 C22 H22 120.9 . . ?
C22 C23 F2 119.1(10) . . ?
C22 C23 C24 124.8(12) . . ?
F2 C23 C24 116.0(10) . . ?
N5 C24 C25 123.3(10) . . ?
N5 C24 C23 120.1(12) . . ?
C25 C24 C23 116.6(10) . . ?
O8 C25 C26 122.5(12) . . ?
O8 C25 C24 117.7(10) . . ?
C26 C25 C24 119.8(10) . . ?
N4 C26 C25 118.7(10) . . ?
N4 C26 C27 120.5(10) . . ?
C25 C26 C27 120.6(11) . . ?
C22 C27 C26 119.9(10) . . ?
C22 C27 C21 121.7(9) . . ?
C26 C27 C21 118.3(11) . . ?
O5 C28 O6 126.0(12) . . ?
O5 C28 C20 121.2(10) . . ?
O6 C28 C20 112.7(11) . . ?
O8 C29 C30 109.1(12) . . ?
O8 C29 H29A 109.8 . . ?
C30 C29 H29A 109.9 . . ?
O8 C29 H29B 109.8 . . ?
C30 C29 H29B 109.9 . . ?
H29A C29 H29B 108.3 . . ?
N4 C30 C31 113.4(12) . . ?
N4 C30 C29 106.4(10) . . ?
C31 C30 C29 110.9(12) . . ?
N4 C30 H30 108.7 . . ?
C31 C30 H30 108.7 . . ?
C29 C30 H30 108.7 . . ?
C30 C31 H31A 109.5 . . ?
C30 C31 H31B 109.5 . . ?
H31A C31 H31B 109.5 . . ?
C30 C31 H31C 109.5 . . ?
H31A C31 H31C 109.5 . . ?
H31B C31 H31C 109.5 . . ?
N5 C32 C33 112.4(9) . . ?
N5 C32 H32A 109.2 . . ?
C33 C32 H32A 109.1 . . ?
N5 C32 H32B 109.1 . . ?
C33 C32 H32B 109.1 . . ?
H32A C32 H32B 107.9 . . ?
N6 C33 C32 107.4(11) . . ?
N6 C33 H33A 110.2 . . ?
C32 C33 H33A 110.2 . . ?
N6 C33 H33B 110.2 . . ?
C32 C33 H33B 110.2 . . ?
H33A C33 H33B 108.5 . . ?
N6 C34 C35 111.2(9) . . ?
N6 C34 H34A 109.4 . . ?
C35 C34 H34A 109.4 . . ?
N6 C34 H34B 109.4 . . ?
C35 C34 H34B 109.4 . . ?
H34A C34 H34B 108.0 . . ?
N5 C35 C34 111.3(12) . . ?
N5 C35 H35A 109.4 . . ?
C34 C35 H35A 109.4 . . ?
N5 C35 H35B 109.4 . . ?
C34 C35 H35B 109.4 . . ?
H35A C35 H35B 108.0 . . ?
N6 C36 H36A 109.4 . . ?
N6 C36 H36B 109.5 . . ?
H36A C36 H36B 109.5 . . ?
N6 C36 H36C 109.5 . . ?
H36A C36 H36C 109.5 . . ?
H36B C36 H36C 109.5 . . ?
H9A O9 H9B 103.4 . . ?
H9A O9 H9A 85.5 . 2_556 ?
H9B O9 H9A 165.7 . 2_556 ?
H9A O9 H9B 165.7 . 2_556 ?
H9B O9 H9B 70.3 . 2_556 ?
H9A O9 H9B 103.4 2_556 2_556 ?
H10A O10 H10B 102.2 . . ?
H10A O10 H10A 135.7 . 2_557 ?
H10B O10 H10A 103.0 . 2_557 ?
H10A O10 H10B 103.0 . 2_557 ?
H10B O10 H10B 109.2 . 2_557 ?
H10A O10 H10B 102.2 2_557 2_557 ?

loop_
_geom_bond_atom_site_label_1
_geom_bond_atom_site_label_2
_geom_bond_distance
_geom_bond_site_symmetry_2
_geom_bond_publ_flag
F1 C5 1.333(11) . ?
O1 C10 1.201(11) . ?
O2 C10 1.345(10) . ?
O2 H2 0.8200 . ?
O3 C3 1.257(10) . ?
O4 C7 1.369(10) . ?
O4 C11 1.416(12) . ?
N1 C1 1.333(11) . ?
N1 C8 1.376(11) . ?
N1 C12 1.476(10) . ?
N2 C6 1.397(11) . ?
N2 C14 1.453(10) . ?
N2 C17 1.455(12) . ?
N3 C15 1.450(12) . ?
N3 C18 1.460(10) . ?
N3 C16 1.461(10) . ?
C1 C2 1.383(11) . ?
C1 H1 0.9300 . ?
C2 C3 1.420(11) . ?
C2 C10 1.468(12) . ?
C3 C9 1.452(11) . ?
C4 C5 1.351(11) . ?
C4 C9 1.405(12) . ?
C4 H4 0.9300 . ?
C5 C6 1.411(10) . ?
C6 C7 1.379(11) . ?
C7 C8 1.406(11) . ?
C8 C9 1.405(11) . ?
C11 C12 1.504(12) . ?
C11 H11A 0.9700 . ?
C11 H11B 0.9700 . ?
C12 C13 1.512(13) . ?
C12 H12 0.9800 . ?
C13 H13A 0.9600 . ?
C13 H13B 0.9600 . ?
C13 H13C 0.9600 . ?
C14 C15 1.500(10) . ?
C14 H14A 0.9700 . ?
C14 H14B 0.9700 . ?
C15 H15A 0.9700 . ?
C15 H15B 0.9700 . ?
C16 C17 1.503(11) . ?
C16 H16A 0.9700 . ?
C16 H16B 0.9700 . ?
C17 H17A 0.9700 . ?
C17 H17B 0.9700 . ?
C18 H18A 0.9600 . ?
C18 H18B 0.9600 . ?
C18 H18C 0.9600 . ?
F2 C23 1.350(11) . ?
O5 C28 1.197(12) . ?
O6 C28 1.320(11) . ?
O6 H6 0.8200 . ?
O7 C21 1.267(10) . ?
O8 C25 1.360(10) . ?
O8 C29 1.437(12) . ?
N4 C19 1.332(11) . ?
N4 C26 1.389(11) . ?
N4 C30 1.480(10) . ?
N5 C24 1.365(11) . ?
N5 C35 1.445(12) . ?
N5 C32 1.459(10) . ?
N6 C34 1.449(10) . ?
N6 C33 1.455(12) . ?
N6 C36 1.459(11) . ?
C19 C20 1.375(11) . ?
C19 H19 0.9300 . ?
C20 C21 1.415(12) . ?
C20 C28 1.491(12) . ?
C21 C27 1.456(11) . ?
C22 C23 1.345(11) . ?
C22 C27 1.384(12) . ?
C22 H22 0.9300 . ?
C23 C24 1.416(11) . ?
C24 C25 1.401(12) . ?
C25 C26 1.391(11) . ?
C26 C27 1.419(11) . ?
C29 C30 1.502(11) . ?
C29 H29A 0.9700 . ?
C29 H29B 0.9700 . ?
C30 C31 1.499(13) . ?
C30 H30 0.9800 . ?
C31 H31A 0.9600 . ?
C31 H31B 0.9600 . ?
C31 H31C 0.9600 . ?
C32 C33 1.502(10) . ?
C32 H32A 0.9700 . ?
C32 H32B 0.9700 . ?
C33 H33A 0.9700 . ?
C33 H33B 0.9700 . ?
C34 C35 1.500(10) . ?
C34 H34A 0.9700 . ?
C34 H34B 0.9700 . ?
C35 H35A 0.9700 . ?
C35 H35B 0.9700 . ?
C36 H36A 0.9600 . ?
C36 H36B 0.9600 . ?
C36 H36C 0.9600 . ?
O9 H9A 0.8019 . ?
O9 H9B 0.8097 . ?
O9 H9A 0.8(3) 2_556 ?
O9 H9B 0.8(3) 2_556 ?
O10 H10A 0.7922 . ?
O10 H10B 0.7993 . ?
O10 H10A 0.8(2) 2_557 ?
O10 H10B 0.8(3) 2_557 ?

loop_
_geom_hbond_atom_site_label_D
_geom_hbond_atom_site_label_H
_geom_hbond_atom_site_label_A
_geom_hbond_distance_DH
_geom_hbond_distance_HA
_geom_hbond_distance_DA
_geom_hbond_angle_DHA
_geom_hbond_site_symmetry_A
_geom_hbond_publ_flag
O2 H2 O3 0.82 1.78 2.539(17) 152.9 . yes
O6 H6 O7 0.82 1.72 2.491(18) 156.4 . yes
O10 H10B N6 0.80 2.40 2.788(17) 110.6 3_445 yes

loop_
_geom_torsion_atom_site_label_1
_geom_torsion_atom_site_label_2
_geom_torsion_atom_site_label_3
_geom_torsion_atom_site_label_4
_geom_torsion
_geom_torsion_site_symmetry_1
_geom_torsion_site_symmetry_2
_geom_torsion_site_symmetry_3
_geom_torsion_site_symmetry_4
_geom_torsion_publ_flag
C8 N1 C1 C2 2.6(18) . . . . ?
C12 N1 C1 C2 177.6(11) . . . . ?
N1 C1 C2 C3 -1.7(19) . . . . ?
N1 C1 C2 C10 -179.1(10) . . . . ?
C1 C2 C3 O3 179.3(11) . . . . ?
C10 C2 C3 O3 -3.4(18) . . . . ?
C1 C2 C3 C9 1.1(17) . . . . ?
C10 C2 C3 C9 178.3(10) . . . . ?
C9 C4 C5 F1 -177.7(10) . . . . ?
C9 C4 C5 C6 0.3(18) . . . . ?
C14 N2 C6 C7 -31.9(18) . . . . ?
C17 N2 C6 C7 131.4(13) . . . . ?
C14 N2 C6 C5 147.2(11) . . . . ?
C17 N2 C6 C5 -49.4(17) . . . . ?
F1 C5 C6 C7 175.2(10) . . . . ?
C4 C5 C6 C7 -2.8(17) . . . . ?
F1 C5 C6 N2 -4.1(16) . . . . ?
C4 C5 C6 N2 177.9(11) . . . . ?
C11 O4 C7 C6 -151.2(11) . . . . ?
C11 O4 C7 C8 30.1(15) . . . . ?
N2 C6 C7 O4 3.6(18) . . . . ?
C5 C6 C7 O4 -175.6(10) . . . . ?
N2 C6 C7 C8 -177.8(10) . . . . ?
C5 C6 C7 C8 3.0(17) . . . . ?
C1 N1 C8 C9 -2.8(17) . . . . ?
C12 N1 C8 C9 -178.0(10) . . . . ?
C1 N1 C8 C7 178.8(10) . . . . ?
C12 N1 C8 C7 3.6(16) . . . . ?
O4 C7 C8 N1 -3.8(17) . . . . ?
C6 C7 C8 N1 177.6(10) . . . . ?
O4 C7 C8 C9 177.8(10) . . . . ?
C6 C7 C8 C9 -0.8(17) . . . . ?
N1 C8 C9 C4 179.7(10) . . . . ?
C7 C8 C9 C4 -1.8(16) . . . . ?
N1 C8 C9 C3 2.3(16) . . . . ?
C7 C8 C9 C3 -179.2(10) . . . . ?
C5 C4 C9 C8 2.1(17) . . . . ?
C5 C4 C9 C3 179.5(10) . . . . ?
O3 C3 C9 C8 -179.7(11) . . . . ?
C2 C3 C9 C8 -1.4(15) . . . . ?
O3 C3 C9 C4 2.9(17) . . . . ?
C2 C3 C9 C4 -178.8(10) . . . . ?
C1 C2 C10 O1 -2.7(18) . . . . ?
C3 C2 C10 O1 180.0(12) . . . . ?
C1 C2 C10 O2 175.5(11) . . . . ?
C3 C2 C10 O2 -1.8(17) . . . . ?
C7 O4 C11 C12 -55.9(14) . . . . ?
C1 N1 C12 C11 157.4(10) . . . . ?
C8 N1 C12 C11 -27.5(15) . . . . ?
C1 N1 C12 C13 38.8(16) . . . . ?
C8 N1 C12 C13 -146.1(11) . . . . ?
O4 C11 C12 N1 53.8(14) . . . . ?
O4 C11 C12 C13 175.4(10) . . . . ?
C6 N2 C14 C15 111.6(14) . . . . ?
C17 N2 C14 C15 -53.2(17) . . . . ?
C18 N3 C15 C14 178.1(10) . . . . ?
C16 N3 C15 C14 -61.3(13) . . . . ?
N2 C14 C15 N3 58.3(16) . . . . ?
C15 N3 C16 C17 58.7(17) . . . . ?
C18 N3 C16 C17 -178.7(15) . . . . ?
C6 N2 C17 C16 -113.9(13) . . . . ?
C14 N2 C17 C16 50.8(15) . . . . ?
N3 C16 C17 N2 -53.1(17) . . . . ?
C26 N4 C19 C20 -3.5(17) . . . . ?
C30 N4 C19 C20 170.2(11) . . . . ?
N4 C19 C20 C21 -8.3(18) . . . . ?
N4 C19 C20 C28 175.4(10) . . . . ?
C19 C20 C21 O7 -173.8(11) . . . . ?
C28 C20 C21 O7 2.3(17) . . . . ?
C19 C20 C21 C27 11.2(16) . . . . ?
C28 C20 C21 C27 -172.7(9) . . . . ?
C27 C22 C23 F2 176.6(9) . . . . ?
C27 C22 C23 C24 -1.4(18) . . . . ?
C35 N5 C24 C25 -128.2(13) . . . . ?
C32 N5 C24 C25 36.3(19) . . . . ?
C35 N5 C24 C23 53.2(17) . . . . ?
C32 N5 C24 C23 -142.3(12) . . . . ?
C22 C23 C24 N5 -179.4(11) . . . . ?
F2 C23 C24 N5 2.7(16) . . . . ?
C22 C23 C24 C25 2.0(18) . . . . ?
F2 C23 C24 C25 -176.0(10) . . . . ?
C29 O8 C25 C26 13.5(16) . . . . ?
C29 O8 C25 C24 -166.1(10) . . . . ?
N5 C24 C25 O8 -0.4(18) . . . . ?
C23 C24 C25 O8 178.3(10) . . . . ?
N5 C24 C25 C26 -180.0(11) . . . . ?
C23 C24 C25 C26 -1.3(17) . . . . ?
C19 N4 C26 C25 -173.1(10) . . . . ?
C30 N4 C26 C25 12.8(15) . . . . ?
C19 N4 C26 C27 11.8(16) . . . . ?
C30 N4 C26 C27 -162.3(10) . . . . ?
O8 C25 C26 N4 5.6(17) . . . . ?
C24 C25 C26 N4 -174.8(10) . . . . ?
O8 C25 C26 C27 -179.3(10) . . . . ?
C24 C25 C26 C27 0.3(17) . . . . ?
C23 C22 C27 C26 0.2(16) . . . . ?
C23 C22 C27 C21 -176.2(9) . . . . ?
N4 C26 C27 C22 175.4(10) . . . . ?
C25 C26 C27 C22 0.4(16) . . . . ?
N4 C26 C27 C21 -8.2(16) . . . . ?
C25 C26 C27 C21 176.8(10) . . . . ?
O7 C21 C27 C22 -1.8(17) . . . . ?
C20 C21 C27 C22 173.4(10) . . . . ?
O7 C21 C27 C26 -178.1(10) . . . . ?
C20 C21 C27 C26 -3.0(15) . . . . ?
C19 C20 C28 O5 0.0(18) . . . . ?
C21 C20 C28 O5 -176.2(12) . . . . ?
C19 C20 C28 O6 178.4(11) . . . . ?
C21 C20 C28 O6 2.1(16) . . . . ?
C25 O8 C29 C30 -48.2(13) . . . . ?
C19 N4 C30 C31 18.1(16) . . . . ?
C26 N4 C30 C31 -168.0(10) . . . . ?
C19 N4 C30 C29 140.3(13) . . . . ?
C26 N4 C30 C29 -45.8(16) . . . . ?
O8 C29 C30 N4 62.5(14) . . . . ?
O8 C29 C30 C31 -173.7(10) . . . . ?
C24 N5 C32 C33 -111.0(15) . . . . ?
C35 N5 C32 C33 54.7(18) . . . . ?
C34 N6 C33 C32 61.6(13) . . . . ?
C36 N6 C33 C32 -177.2(10) . . . . ?
N5 C32 C33 N6 -59.2(16) . . . . ?
C33 N6 C34 C35 -61.0(17) . . . . ?
C36 N6 C34 C35 178.6(16) . . . . ?
C24 N5 C35 C34 115.4(13) . . . . ?
C32 N5 C35 C34 -51.2(15) . . . . ?
N6 C34 C35 N5 55.1(18) . . . . ?
